data_4327415
loop_
_publ_author_name
'Chryssoula Drouza'
'Volker Gramlich'
'Michael P. Sigalas'
'Ioannis Pashalidis'
'Anastasios D. Keramidas'

_publ_section_title
;
 Synthesis, Structure, and Solution Dynamics of UO22+-Hydroxy Ketone
 Compounds [UO2(ma)2(H2O)] and [UO2(dpp)(Hdpp)2(H2O)]ClO4 [ma =
 3-Hydroxy-2-methyl-4-pyrone, Hdpp =
 3-Hydroxy-1,2-dimethyl-4(1H)-pyridone]
;
_journal_name_full 'Inorganic Chemistry'
_journal_page_first 8336
_journal_page_last 8345
_journal_paper_doi 10.1021/ic049167+
_journal_volume 43
_journal_year 2004
_chemical_formula_sum 'C13 H16 O10 U'
_chemical_formula_weight 570.29
_chemical_name_systematic
;
 ?
;
_space_group_IT_number 15
_symmetry_cell_setting monoclinic
_symmetry_space_group_name_Hall '-C 2yc'
_symmetry_space_group_name_H-M 'C 1 2/c 1'
_atom_sites_solution_hydrogens geom
_atom_sites_solution_primary direct
_atom_sites_solution_secondary difmap
_audit_creation_method SHELXL
_cell_angle_alpha 90.00
_cell_angle_beta 95.50(4)
_cell_angle_gamma 90.00
_cell_formula_units_Z 4
_cell_length_a 14.561(7)
_cell_length_b 14.871(9)
_cell_length_c 7.250(4)
_cell_measurement_reflns_used 12
_cell_measurement_temperature 293(2)
_cell_measurement_theta_max 11
_cell_measurement_theta_min 10
_cell_volume 1562.7(15)
_computing_cell_refinement 'SIEMENS SHELXTL Plus'
_computing_data_collection 'SIEMENS SHELXTL Plus'
_computing_data_reduction 'SIEMENS SHELXTL Plus'
_computing_molecular_graphics SHELXLTL-Plus
_computing_publication_material SHELXL-93
_computing_structure_refinement 'SHELXL-93 (Sheldrick, 1993)'
_computing_structure_solution 'SHELXS-86 (Sheldrick, 1990)'
_diffrn_ambient_temperature 293(2)
_diffrn_measurement_device 'SYNTEX P21 4-circle diffractometer'
_diffrn_measurement_method ' \w scans'
_diffrn_radiation_monochromator graphite
_diffrn_radiation_source 'fine-focus sealed tube'
_diffrn_radiation_type MoK\a
_diffrn_radiation_wavelength 0.71073
_diffrn_reflns_av_R_equivalents 0.0190
_diffrn_reflns_av_sigmaI/netI 0.0286
_diffrn_reflns_limit_h_max 14
_diffrn_reflns_limit_h_min 0
_diffrn_reflns_limit_k_max 14
_diffrn_reflns_limit_k_min 0
_diffrn_reflns_limit_l_max 6
_diffrn_reflns_limit_l_min -6
_diffrn_reflns_number 767
_diffrn_reflns_theta_max 20.03
_diffrn_reflns_theta_min 1.96
_diffrn_standards_decay_% 0
_diffrn_standards_interval_count 120
_diffrn_standards_number 1
_exptl_absorpt_coefficient_mu 10.440
_exptl_absorpt_correction_T_max .433
_exptl_absorpt_correction_T_min .370
_exptl_absorpt_correction_type integration
_exptl_crystal_colour orange
_exptl_crystal_density_diffrn 2.424
_exptl_crystal_description prism
_exptl_crystal_F_000 1064
_exptl_crystal_size_max 0.1
_exptl_crystal_size_mid 0.1
_exptl_crystal_size_min 0.1
_refine_diff_density_max 1.033
_refine_diff_density_min -0.692
_refine_diff_density_rms 0.114
_refine_ls_extinction_coef 0.00110(15)
_refine_ls_extinction_expression Fc^*^=kFc[1+0.001xFc^2^\l^3^/sin(2\q)]^-1/4^
_refine_ls_extinction_method SHELXL
_refine_ls_goodness_of_fit_all 1.087
_refine_ls_goodness_of_fit_obs 1.135
_refine_ls_matrix_type full
_refine_ls_number_parameters 126
_refine_ls_number_reflns 733
_refine_ls_number_restraints 49
_refine_ls_restrained_S_all 1.065
_refine_ls_restrained_S_obs 1.108
_refine_ls_R_factor_all 0.0239
_refine_ls_R_factor_obs 0.0222
_refine_ls_shift/esd_max -0.098
_refine_ls_shift/esd_mean 0.006
_refine_ls_structure_factor_coef Fsqd
_refine_ls_weighting_details 'w=1/[\s^2^(Fo^2^)+(0.0360P)^2^+0.0000P] where P=(Fo^2^+2Fc^2^)/3'
_refine_ls_weighting_scheme calc
_refine_ls_wR_factor_all 0.0533
_refine_ls_wR_factor_obs 0.0531
_reflns_number_observed 678
_reflns_number_total 733
_reflns_observed_criterion >2sigma(I)
_cod_data_source_file ic0491672Bsi20041025_125722.cif
_cod_data_source_block maltu
_cod_depositor_comments
;
The following automatic conversions were performed:

'_refine_ls_weighting_scheme' value 'calc
w=1/[\s^2^(Fo^2^)+(0.0360P)^2^+0.0000P] where P=(Fo^2^+2Fc^2^)/3' was
changed to 'calc'. New tag '_refine_ls_weighting_details' was
created. The value of the new tag was set to
'w=1/[\s^2^(Fo^2^)+(0.0360P)^2^+0.0000P] where P=(Fo^2^+2Fc^2^)/3'.

Automatic conversion script
Id: cif_fix_values 3143 2015-03-26 13:38:13Z robertas 
;
_cod_database_code 4327415

loop_
_symmetry_equiv_pos_as_xyz
'x, y, z'
'-x, y, -z+1/2'
'x+1/2, y+1/2, z'
'-x+1/2, y+1/2, -z+1/2'
'-x, -y, -z'
'x, -y, z-1/2'
'-x+1/2, -y+1/2, -z'
'x+1/2, -y+1/2, z-1/2'

loop_
_atom_site_aniso_label
_atom_site_aniso_U_11
_atom_site_aniso_U_22
_atom_site_aniso_U_33
_atom_site_aniso_U_23
_atom_site_aniso_U_13
_atom_site_aniso_U_12
U 0.0277(4) 0.0255(4) 0.0205(4) 0.000 0.0066(2) 0.000
O3 0.037(3) 0.039(3) 0.034(3) 0.003(2) 0.009(2) -0.006(2)
C3 0.030(3) 0.030(3) 0.027(3) -0.001(3) 0.004(3) 0.000(3)
O2 0.039(4) 0.023(3) 0.031(4) 0.003(3) 0.015(3) -0.003(3)
C6 0.041(5) 0.044(5) 0.040(4) -0.001(4) 0.007(4) 0.002(4)
O4 0.031(6) 0.026(6) 0.041(7) 0.000 0.000(5) 0.000
C2 0.025(3) 0.026(3) 0.023(3) 0.000(3) 0.003(3) 0.000(3)
O1 0.046(4) 0.026(4) 0.044(4) 0.005(3) 0.017(3) -0.001(3)
C1 0.030(3) 0.030(3) 0.028(3) 0.004(3) 0.002(3) -0.001(3)
C4 0.041(3) 0.041(3) 0.039(3) 0.005(3) 0.007(3) -0.006(3)
C5 0.038(3) 0.035(3) 0.036(3) 0.003(3) 0.003(3) -0.001(3)
O5 0.030(3) 0.048(4) 0.028(3) -0.007(3) 0.000(3) -0.004(3)
C1M 0.172(16) 0.166(15) 0.175(15) 0.000(6) 0.019(6) 0.000(6)
O1M 0.118(15) 0.061(11) 0.111(15) -0.024(11) 0.013(12) 0.034(11)

loop_
_atom_site_label
_atom_site_type_symbol
_atom_site_fract_x
_atom_site_fract_y
_atom_site_fract_z
_atom_site_U_iso_or_equiv
_atom_site_thermal_displace_type
_atom_site_occupancy
_atom_site_calc_flag
_atom_site_refinement_flags
_atom_site_disorder_group
U U 0.5000 0.14972(3) 0.2500 0.0243(3) Uani 1 d S .
O3 O 0.7267(4) 0.2328(4) -0.2947(8) 0.036(2) Uani 1 d U .
C3 C 0.6921(6) 0.1624(5) -0.2034(12) 0.029(2) Uani 1 d U .
O2 O 0.5880(4) 0.1119(4) 0.0040(7) 0.0301(14) Uani 1 d . .
C6 C 0.7322(6) 0.0749(6) -0.2423(13) 0.041(3) Uani 1 d U .
H6A H 0.7300(6) 0.0362(6) -0.1369(13) 0.058 Uiso 1 d R .
H6B H 0.7951(6) 0.0826(6) -0.2685(13) 0.058 Uiso 1 d R .
H6C H 0.6973(6) 0.0485(6) -0.3477(13) 0.058 Uiso 1 d R .
O4 O 0.5000 -0.0078(7) 0.2500 0.033(2) Uani 1 d S .
C2 C 0.6275(6) 0.1777(5) -0.0859(11) 0.024(2) Uani 1 d U .
O1 O 0.5451(4) 0.2801(4) 0.0781(8) 0.038(2) Uani 1 d . .
C1 C 0.5994(6) 0.2683(6) -0.0488(12) 0.029(2) Uani 1 d U .
C4 C 0.6972(7) 0.3153(7) -0.2738(13) 0.040(2) Uani 1 d U .
H4A H 0.7210(7) 0.3628(7) -0.3455(13) 0.056 Uiso 1 d R .
C5 C 0.6341(6) 0.3361(6) -0.1545(12) 0.036(2) Uani 1 d U .
H5A H 0.6131(6) 0.3968(6) -0.1431(12) 0.051 Uiso 1 d R .
O5 O 0.6023(4) 0.1478(4) 0.4002(8) 0.0352(15) Uani 1 d . .
H H 0.4740(72) -0.0339(68) 0.1761(133) 0.052(36) Uiso 1 d . .
C1M C 0.5031(146) 0.4589(22) 0.2530(120) 0.171(15) Uani 1 d SDU -1
H1M1 H 0.5553(248) 0.4987(228) 0.2618(189) 0.257 Uiso 0.50 calc PR -1
H1M2 H 0.5231(286) 0.3992(63) 0.2877(224) 0.257 Uiso 0.50 calc PR -1
H1M3 H 0.4593(182) 0.4793(279) 0.3346(148) 0.257 Uiso 0.50 calc PR -1
O1M O 0.4609(14) 0.4582(11) 0.0668(25) 0.097(6) Uani 0.50 d PD -1
H1M H 0.4583(219) 0.4064(27) 0.0279(167) 0.145 Uiso 0.50 calc PR -1

loop_
_atom_type_symbol
_atom_type_description
_atom_type_scat_dispersion_real
_atom_type_scat_dispersion_imag
_atom_type_scat_source
C C 0.0033 0.0016 'International Tables Vol C Tables 4.2.6.8 and 6.1.1.4'
H H 0.0000 0.0000 'International Tables Vol C Tables 4.2.6.8 and 6.1.1.4'
O O 0.0106 0.0060 'International Tables Vol C Tables 4.2.6.8 and 6.1.1.4'
U U -9.6767 9.6646 'International Tables Vol C Tables 4.2.6.8 and 6.1.1.4'

loop_
_geom_angle_atom_site_label_1
_geom_angle_atom_site_label_2
_geom_angle_atom_site_label_3
_geom_angle
_geom_angle_site_symmetry_1
_geom_angle_site_symmetry_3
O5 U O5 178.1(4) 2_655 .
O5 U O4 89.0(2) 2_655 .
O5 U O4 89.0(2) . .
O5 U O2 91.0(2) 2_655 .
O5 U O2 88.6(2) . .
O4 U O2 76.23(13) . .
O5 U O2 88.6(2) 2_655 2_655
O5 U O2 91.0(2) . 2_655
O4 U O2 76.23(13) . 2_655
O2 U O2 152.5(3) . 2_655
O5 U O1 94.4(2) 2_655 2_655
O5 U O1 87.1(2) . 2_655
O4 U O1 142.96(14) . 2_655
O2 U O1 140.4(2) . 2_655
O2 U O1 67.0(2) 2_655 2_655
O5 U O1 87.1(2) 2_655 .
O5 U O1 94.4(2) . .
O4 U O1 142.96(14) . .
O2 U O1 67.0(2) . .
O2 U O1 140.4(2) 2_655 .
O1 U O1 74.1(3) 2_655 .
C4 O3 C3 121.5(7) . .
C2 C3 O3 119.4(7) . .
C2 C3 C6 126.0(8) . .
O3 C3 C6 114.6(7) . .
C2 O2 U 119.0(5) . .
O2 C2 C3 123.0(7) . .
O2 C2 C1 116.8(7) . .
C3 C2 C1 120.2(8) . .
C1 O1 U 118.4(5) . .
O1 C1 C5 125.4(8) . .
O1 C1 C2 117.9(7) . .
C5 C1 C2 116.7(8) . .
O3 C4 C5 122.3(8) . .
C4 C5 C1 119.5(8) . .

loop_
_geom_bond_atom_site_label_1
_geom_bond_atom_site_label_2
_geom_bond_distance
_geom_bond_site_symmetry_2
U O5 1.759(6) 2_655
U O5 1.759(6) .
U O4 2.343(10) .
U O2 2.362(5) .
U O2 2.362(5) 2_655
U O1 2.429(5) 2_655
U O1 2.429(5) .
O3 C4 1.314(11) .
O3 C3 1.361(10) .
C3 C2 1.348(12) .
C3 C6 1.463(12) .
O2 C2 1.335(10) .
C2 C1 1.442(11) .
O1 C1 1.281(10) .
C1 C5 1.390(12) .
C4 C5 1.356(13) .
C1M O1M 1.43(3) .
